data_1010789
loop_
_publ_author_name
'Zambonini, F'
'Ferrari, A'

_publ_section_title
;
Ricerche sul fosfato e sul chlorofosfato di piombo (piromorfite).
;
_journal_coden_ASTM AANL7U
_journal_name_full
;
Atti della Accademia Nazionale dei Lincei, Classe di Scienze Fisiche,
Matematiche e Naturali, Rendiconti, Serie 7 (1, 1925-1945)
;
_journal_page_first 283
_journal_page_last 291
_journal_volume 7
_journal_year 1928
_chemical_formula_structural '(Pb3 P2 O8)3 Pb Cl2'
_chemical_formula_sum 'Cl2 O24 P6 Pb10'
_chemical_name_mineral Pyromorphite
_chemical_name_systematic 'Decalead phosphate dichloride'
_cell_angle_alpha 90
_cell_angle_beta 90
_cell_angle_gamma 90
_cell_formula_units_Z 0
_cell_length_a 10.03
_cell_length_b 10.03
_cell_length_c 10.03
_cell_volume 1009.0
_cod_database_code 1010789

loop_
_atom_site_label
_atom_site_fract_x
_atom_site_fract_y
_atom_site_fract_z
? ? ? ?
